data_4514383
loop_
_publ_author_name
'Esteban, Francisco'
'Cie\'slik, Wioleta'
'Arpa, Enrique M.'
'Guerrero-Corella, Andrea'
'D\'iaz-Tendero, Sergio'
'Perles, Josefina'
'Fern\'andez-Salas, Jos\'e A'
'Fraile, Alberto'
'Alem\'an, Jos\'e'

_publ_section_title
;
 Intramolecular Hydrogen Bond Activation: Thiourea-Organocatalyzed
 Enantioselective 1,3-Dipolar Cycloaddition of Salicylaldehyde-Derived
 Azomethine Ylides with Nitroalkenes.
;
_journal_issue 3
_journal_name_full 'ACS catalysis'
_journal_page_first 1884
_journal_page_last 1890
_journal_paper_doi 10.1021/acscatal.7b03553
_journal_volume 8
_journal_year 2018
_chemical_absolute_configuration ad
_chemical_formula_sum 'C18 H17 Br N2 O5'
_chemical_formula_weight 421.24
_chemical_name_common FE01059
_space_group_crystal_system orthorhombic
_space_group_IT_number 18
_space_group_name_Hall 'P 2 2ab'
_space_group_name_H-M_alt 'P 21 21 2'
_symmetry_space_group_name_Hall 'P 2 2ab'
_symmetry_space_group_name_H-M 'P 21 21 2'
_atom_sites_solution_hydrogens mixed
_cell_angle_alpha 90
_cell_angle_beta 90
_cell_angle_gamma 90
_cell_formula_units_Z 4
_cell_length_a 13.9676(3)
_cell_length_b 23.8405(5)
_cell_length_c 5.51660(10)
_cell_measurement_reflns_used 5626
_cell_measurement_temperature 296.(2)
_cell_measurement_theta_max 22.0420
_cell_measurement_theta_min 2.9167
_cell_volume 1837.00(6)
_computing_cell_refinement 'Bruker SAINT'
_computing_data_collection 'Bruker APEX2'
_computing_data_reduction 'Bruker SAINT'
_computing_molecular_graphics 'Bruker SHELXTL'
_computing_publication_material 'Bruker SHELXTL'
_computing_structure_refinement 'SHELXL-2014 (Sheldrick 2014)'
_computing_structure_solution 'SHELXS-97 (Sheldrick 2008)'
_diffrn_ambient_temperature 296.(2)
_diffrn_detector_area_resol_mean 8.3333
_diffrn_measured_fraction_theta_full 0.999
_diffrn_measured_fraction_theta_max 0.999
_diffrn_measurement_device_type 'Bruker Kappa Apex II'
_diffrn_measurement_method '\f and \w scans'
_diffrn_radiation_type 'Mo K\a'
_diffrn_radiation_wavelength 0.71073
_diffrn_reflns_av_R_equivalents 0.0588
_diffrn_reflns_av_unetI/netI 0.0368
_diffrn_reflns_limit_h_max 16
_diffrn_reflns_limit_h_min -16
_diffrn_reflns_limit_k_max 28
_diffrn_reflns_limit_k_min -28
_diffrn_reflns_limit_l_max 6
_diffrn_reflns_limit_l_min -6
_diffrn_reflns_number 31759
_diffrn_reflns_theta_full 25.34
_diffrn_reflns_theta_max 25.34
_diffrn_reflns_theta_min 1.69
_exptl_absorpt_coefficient_mu 2.269
_exptl_absorpt_correction_T_max 0.97
_exptl_absorpt_correction_T_min 0.83
_exptl_absorpt_correction_type multi-scan
_exptl_absorpt_process_details sadabs
_exptl_crystal_colour 'clear colourless'
_exptl_crystal_density_diffrn 1.523
_exptl_crystal_density_method 'not measured'
_exptl_crystal_description needle
_exptl_crystal_F_000 856
_exptl_crystal_size_max 0.230
_exptl_crystal_size_mid 0.025
_exptl_crystal_size_min 0.015
_refine_diff_density_max 0.309
_refine_diff_density_min -0.286
_refine_ls_abs_structure_details
;

Flack x determined using 877 quotients [(I+)-(I-)]/[(I+)+(I-)]
(Parsons, Flack and Wagner, Acta Cryst. B69 (2013) 249-259).
;
_refine_ls_abs_structure_Flack -0.014(5)
_refine_ls_extinction_method none
_refine_ls_goodness_of_fit_ref 1.020
_refine_ls_hydrogen_treatment mixed
_refine_ls_matrix_type full
_refine_ls_number_parameters 244
_refine_ls_number_reflns 3374
_refine_ls_number_restraints 0
_refine_ls_restrained_S_all 1.020
_refine_ls_R_factor_all 0.0591
_refine_ls_R_factor_gt 0.0341
_refine_ls_shift/su_max 0.000
_refine_ls_shift/su_mean 0.000
_refine_ls_structure_factor_coef Fsqd
_refine_ls_weighting_details 'w=1/[\s^2^(Fo^2^)+(0.0568P)^2^] where P=(Fo^2^+2Fc^2^)/3'
_refine_ls_weighting_scheme calc
_refine_ls_wR_factor_gt 0.0862
_refine_ls_wR_factor_ref 0.0955
_reflns_number_gt 2544
_reflns_number_total 3374
_reflns_threshold_expression 'I > 2\s(I)'
_cod_data_source_file cs7b03553_si_004.cif
_cod_data_source_block 01893FranciscoEsteban
_cod_depositor_comments 'Adding full bibliography for 4514381--4514383.cif.'
_cod_database_code 4514383

loop_
_space_group_symop_operation_xyz
'x, y, z'
'-x, -y, z'
'-x+1/2, y+1/2, -z'
'x+1/2, -y+1/2, -z'

loop_
_atom_site_type_symbol
_atom_site_label
_atom_site_fract_x
_atom_site_fract_y
_atom_site_fract_z
_atom_site_U_iso_or_equiv
_atom_site_adp_type
_atom_site_calc_flag
_atom_site_refinement_flags_adp
_atom_site_refinement_flags_posn
_atom_site_occupancy
Br Br1 0.21095(5) 0.31448(2) 0.37374(13) 0.0749(3) Uani d . . 1
C C1 0.2424(4) 0.38941(19) 0.4560(9) 0.0461(13) Uani d . . 1
C C2 0.3007(4) 0.41871(19) 0.3046(9) 0.0471(12) Uani d . . 1
H H2 0.3264 0.4015 0.168 0.057 Uiso calc U R 1
C C3 0.3214(3) 0.47437(17) 0.3554(10) 0.0447(12) Uani d . . 1
H H3 0.3619 0.4943 0.253 0.054 Uiso calc U R 1
C C4 0.2827(3) 0.50057(17) 0.5567(7) 0.0339(10) Uani d . . 1
C C5 0.2247(4) 0.4694(2) 0.7078(9) 0.0472(13) Uani d . . 1
H H5 0.1989 0.4862 0.8454 0.057 Uiso calc U R 1
C C6 0.2039(4) 0.4137(2) 0.6589(10) 0.0562(13) Uani d . . 1
H H6 0.1646 0.3931 0.762 0.067 Uiso calc U R 1
C C7 0.3019(3) 0.56181(16) 0.6117(8) 0.0322(9) Uani d . . 1
H H7 0.2765 0.5702 0.7732 0.039 Uiso calc U R 1
C C8 0.4066(3) 0.58079(15) 0.6025(7) 0.0316(9) Uani d . . 1
H H8 0.4394 0.5605 0.472 0.038 Uiso calc U R 1
C C9 0.4040(3) 0.64497(16) 0.5379(8) 0.0352(10) Uani d . . 1
H H9 0.4366 0.65 0.3822 0.042 Uiso calc U R 1
C C10 0.2564(3) 0.60226(16) 0.4302(8) 0.0368(11) Uani d . . 1
H H10 0.2746 0.5921 0.2644 0.044 Uiso calc U R 1
C C11 0.4482(3) 0.68460(18) 0.7164(7) 0.0369(10) Uani d . . 1
C C12 0.5445(4) 0.6988(2) 0.6890(10) 0.0563(14) Uani d . . 1
H H12 0.5783 0.6847 0.5572 0.068 Uiso calc U R 1
C C13 0.5907(5) 0.7330(2) 0.8516(13) 0.0735(17) Uani d . . 1
H H13 0.6555 0.7408 0.8335 0.088 Uiso calc U R 1
C C14 0.5400(6) 0.7558(2) 1.0414(12) 0.0759(19) Uani d . . 1
H H14 0.5706 0.7797 1.1497 0.091 Uiso calc U R 1
C C15 0.4453(5) 0.7436(2) 1.0725(9) 0.0600(16) Uani d . . 1
H H15 0.4117 0.7593 1.2011 0.072 Uiso calc U R 1
C C16 0.3988(4) 0.70743(16) 0.9111(8) 0.0410(11) Uani d . . 1
C C17 0.1489(4) 0.6053(2) 0.4527(10) 0.0510(13) Uani d . . 1
C C18 0.0040(5) 0.5886(5) 0.246(2) 0.162(5) Uani d . . 1
H H18A -0.0226 0.5599 0.3474 0.243 Uiso calc U R 1
H H18B -0.0169 0.5831 0.082 0.243 Uiso calc U R 1
H H18C -0.017 0.6247 0.302 0.243 Uiso calc U R 1
N N1 0.3007(3) 0.65573(16) 0.4994(8) 0.0418(10) Uani d . . 1
N N2 0.4591(3) 0.57108(13) 0.8342(7) 0.0352(9) Uani d . . 1
O O1 0.5438(3) 0.56003(18) 0.8193(7) 0.0634(10) Uani d . . 1
O O2 0.4170(2) 0.57622(14) 1.0260(6) 0.0471(8) Uani d . . 1
O O3 0.3046(3) 0.69553(14) 0.9557(7) 0.0527(9) Uani d . . 1
O O4 0.1083(3) 0.5859(3) 0.2558(9) 0.0983(17) Uani d . . 1
O O5 0.1074(3) 0.6223(2) 0.6201(10) 0.1024(17) Uani d . . 1
H H1N 0.294(3) 0.681(2) 0.398(9) 0.048(13) Uiso d . . 1
H H3O 0.272(4) 0.685(2) 0.816(12) 0.068(18) Uiso d . . 1

loop_
_atom_site_aniso_label
_atom_site_aniso_U_11
_atom_site_aniso_U_22
_atom_site_aniso_U_33
_atom_site_aniso_U_12
_atom_site_aniso_U_13
_atom_site_aniso_U_23
Br1 0.0888(5) 0.0419(3) 0.0940(5) -0.0224(3) -0.0081(4) -0.0087(3)
C1 0.049(3) 0.040(2) 0.049(3) -0.010(2) -0.007(2) -0.003(2)
C2 0.060(3) 0.042(2) 0.039(3) -0.006(2) 0.001(3) -0.006(2)
C3 0.058(3) 0.038(2) 0.038(3) -0.007(2) 0.005(3) -0.001(2)
C4 0.038(3) 0.035(2) 0.029(2) 0.001(2) -0.005(2) 0.0002(19)
C5 0.046(3) 0.050(3) 0.045(3) -0.007(2) 0.008(3) -0.006(2)
C6 0.056(3) 0.049(3) 0.063(3) -0.022(2) 0.012(3) 0.008(3)
C7 0.035(2) 0.0347(19) 0.027(2) -0.0008(18) 0.001(2) -0.0011(19)
C8 0.043(3) 0.0310(19) 0.021(2) 0.0009(18) -0.002(2) -0.0019(19)
C9 0.044(3) 0.035(2) 0.028(2) -0.001(2) -0.001(2) 0.0012(19)
C10 0.037(3) 0.039(2) 0.035(3) 0.0054(19) -0.001(2) -0.006(2)
C11 0.051(3) 0.0291(19) 0.030(2) -0.003(2) -0.002(2) 0.004(2)
C12 0.060(3) 0.051(3) 0.057(3) -0.014(2) -0.003(3) -0.001(2)
C13 0.078(4) 0.066(3) 0.077(5) -0.026(3) -0.012(4) -0.005(4)
C14 0.108(6) 0.055(3) 0.065(5) -0.028(4) -0.029(4) -0.009(3)
C15 0.101(5) 0.035(2) 0.044(3) 0.001(3) -0.004(3) -0.009(2)
C16 0.058(3) 0.0284(19) 0.036(3) 0.006(2) 0.002(3) 0.004(2)
C17 0.048(3) 0.054(3) 0.051(4) 0.008(3) -0.001(3) -0.002(3)
C18 0.044(4) 0.253(14) 0.189(11) 0.002(6) -0.040(5) -0.033(9)
N1 0.051(3) 0.0328(19) 0.041(2) 0.0055(18) -0.010(2) 0.0046(17)
N2 0.044(2) 0.0305(17) 0.031(2) -0.0009(16) -0.005(2) -0.0002(16)
O1 0.040(2) 0.094(3) 0.056(2) 0.0190(19) -0.010(2) -0.006(2)
O2 0.060(2) 0.058(2) 0.0225(18) 0.0036(17) -0.0004(17) 0.0009(15)
O3 0.063(3) 0.051(2) 0.044(2) 0.0095(18) 0.009(2) -0.0028(16)
O4 0.042(2) 0.160(5) 0.093(4) 0.003(3) -0.018(2) -0.026(3)
O5 0.056(3) 0.152(5) 0.099(4) 0.020(3) 0.021(3) -0.034(4)

loop_
_atom_type_symbol
_atom_type_description
_atom_type_scat_dispersion_real
_atom_type_scat_dispersion_imag
_atom_type_scat_source
C C 0.0033 0.0016 'International Tables Vol C Tables 4.2.6.8 and 6.1.1.4'
H H 0.0000 0.0000 'International Tables Vol C Tables 4.2.6.8 and 6.1.1.4'
N N 0.0061 0.0033 'International Tables Vol C Tables 4.2.6.8 and 6.1.1.4'
O O 0.0106 0.0060 'International Tables Vol C Tables 4.2.6.8 and 6.1.1.4'
Br Br -0.2901 2.4595 'International Tables Vol C Tables 4.2.6.8 and 6.1.1.4'

loop_
_geom_angle_atom_site_label_1
_geom_angle_atom_site_label_2
_geom_angle_atom_site_label_3
_geom_angle
C2 C1 C6 121.3(4)
C2 C1 Br1 118.4(4)
C6 C1 Br1 120.2(4)
C1 C2 C3 119.5(5)
C1 C2 H2 120.2
C3 C2 H2 120.2
C4 C3 C2 120.8(5)
C4 C3 H3 119.6
C2 C3 H3 119.6
C5 C4 C3 118.2(4)
C5 C4 C7 120.1(4)
C3 C4 C7 121.7(4)
C4 C5 C6 121.4(5)
C4 C5 H5 119.3
C6 C5 H5 119.3
C1 C6 C5 118.8(5)
C1 C6 H6 120.6
C5 C6 H6 120.6
C4 C7 C10 113.8(3)
C4 C7 C8 116.6(3)
C10 C7 C8 100.9(3)
C4 C7 H7 108.4
C10 C7 H7 108.4
C8 C7 H7 108.4
N2 C8 C7 113.2(3)
N2 C8 C9 110.9(3)
C7 C8 C9 105.8(3)
N2 C8 H8 108.9
C7 C8 H8 108.9
C9 C8 H8 108.9
N1 C9 C11 112.8(4)
N1 C9 C8 103.0(3)
C11 C9 C8 117.1(3)
N1 C9 H9 107.9
C11 C9 H9 107.9
C8 C9 H9 107.9
N1 C10 C17 110.9(4)
N1 C10 C7 101.7(3)
C17 C10 C7 113.0(4)
N1 C10 H10 110.3
C17 C10 H10 110.3
C7 C10 H10 110.3
C16 C11 C12 117.9(4)
C16 C11 C9 123.4(4)
C12 C11 C9 118.7(4)
C13 C12 C11 121.8(6)
C13 C12 H12 119.1
C11 C12 H12 119.1
C12 C13 C14 119.3(6)
C12 C13 H13 120.4
C14 C13 H13 120.4
C15 C14 C13 120.7(5)
C15 C14 H14 119.6
C13 C14 H14 119.6
C14 C15 C16 120.1(5)
C14 C15 H15 120.0
C16 C15 H15 120.0
O3 C16 C11 122.4(4)
O3 C16 C15 117.4(5)
C11 C16 C15 120.2(5)
O5 C17 O4 124.5(6)
O5 C17 C10 125.3(6)
O4 C17 C10 110.2(5)
O4 C18 H18A 109.5
O4 C18 H18B 109.5
H18A C18 H18B 109.5
O4 C18 H18C 109.5
H18A C18 H18C 109.5
H18B C18 H18C 109.5
C10 N1 C9 107.3(3)
C10 N1 H1N 114.(3)
C9 N1 H1N 109.(3)
O1 N2 O2 123.4(4)
O1 N2 C8 117.0(4)
O2 N2 C8 119.5(4)
C16 O3 H3O 112.(4)
C17 O4 C18 116.6(6)

loop_
_geom_bond_atom_site_label_1
_geom_bond_atom_site_label_2
_geom_bond_distance
Br1 C1 1.895(4)
C1 C2 1.360(7)
C1 C6 1.370(7)
C2 C3 1.387(6)
C2 H2 0.93
C3 C4 1.385(6)
C3 H3 0.93
C4 C5 1.379(6)
C4 C7 1.515(6)
C5 C6 1.387(6)
C5 H5 0.93
C6 H6 0.93
C7 C10 1.529(6)
C7 C8 1.532(6)
C7 H7 0.98
C8 N2 1.491(5)
C8 C9 1.571(5)
C8 H8 0.98
C9 N1 1.480(6)
C9 C11 1.498(6)
C9 H9 0.98
C10 N1 1.468(5)
C10 C17 1.509(7)
C10 H10 0.98
C11 C16 1.388(6)
C11 C12 1.395(7)
C12 C13 1.374(7)
C12 H12 0.93
C13 C14 1.375(9)
C13 H13 0.93
C14 C15 1.365(8)
C14 H14 0.93
C15 C16 1.399(7)
C15 H15 0.93
C16 O3 1.368(6)
C17 O5 1.163(6)
C17 O4 1.309(6)
C18 O4 1.459(8)
C18 H18A 0.96
C18 H18B 0.96
C18 H18C 0.96
N1 H1N 0.83(5)
N2 O1 1.215(5)
N2 O2 1.217(5)
O3 H3O 0.93(6)

loop_
_geom_hbond_atom_site_label_D
_geom_hbond_atom_site_label_H
_geom_hbond_atom_site_label_A
_geom_hbond_site_symmetry_A
_geom_hbond_distance_DH
_geom_hbond_distance_HA
_geom_hbond_distance_DA
_geom_hbond_angle_DHA
C8 H8 O2 1_554 0.98 2.51 3.185(5) 126.1
C9 H9 O2 1_554 0.98 2.65 3.270(5) 121.3
C10 H10 O2 1_554 0.98 2.41 3.223(6) 139.6
C18 H18C Br1 2_565 0.96 3.1 3.853(10) 136.8
N1 H1N O3 1_554 0.83(5) 2.47(5) 3.147(6) 140.(4)
O3 H3O N1 . 0.93(6) 1.92(6) 2.690(6) 139.(5)

loop_
_geom_torsion_atom_site_label_1
_geom_torsion_atom_site_label_2
_geom_torsion_atom_site_label_3
_geom_torsion_atom_site_label_4
_geom_torsion
C6 C1 C2 C3 -0.3(8)
Br1 C1 C2 C3 177.3(4)
C1 C2 C3 C4 -0.8(8)
C2 C3 C4 C5 1.4(7)
C2 C3 C4 C7 -178.1(4)
C3 C4 C5 C6 -1.1(7)
C7 C4 C5 C6 178.4(5)
C2 C1 C6 C5 0.6(8)
Br1 C1 C6 C5 -176.9(4)
C4 C5 C6 C1 0.1(8)
C5 C4 C7 C10 -111.4(5)
C3 C4 C7 C10 68.1(5)
C5 C4 C7 C8 131.8(4)
C3 C4 C7 C8 -48.7(6)
C4 C7 C8 N2 -85.3(4)
C10 C7 C8 N2 151.0(3)
C4 C7 C8 C9 153.0(3)
C10 C7 C8 C9 29.3(4)
N2 C8 C9 N1 -127.0(4)
C7 C8 C9 N1 -3.9(4)
N2 C8 C9 C11 -2.7(5)
C7 C8 C9 C11 120.5(4)
C4 C7 C10 N1 -169.9(4)
C8 C7 C10 N1 -44.3(4)
C4 C7 C10 C17 71.2(5)
C8 C7 C10 C17 -163.2(4)
N1 C9 C11 C16 31.7(6)
C8 C9 C11 C16 -87.5(5)
N1 C9 C11 C12 -149.3(4)
C8 C9 C11 C12 91.4(5)
C16 C11 C12 C13 1.7(7)
C9 C11 C12 C13 -177.3(5)
C11 C12 C13 C14 -2.6(8)
C12 C13 C14 C15 1.5(9)
C13 C14 C15 C16 0.3(9)
C12 C11 C16 O3 -179.1(4)
C9 C11 C16 O3 -0.2(6)
C12 C11 C16 C15 0.2(6)
C9 C11 C16 C15 179.1(4)
C14 C15 C16 O3 178.2(5)
C14 C15 C16 C11 -1.2(7)
N1 C10 C17 O5 -48.5(7)
C7 C10 C17 O5 64.9(7)
N1 C10 C17 O4 131.5(5)
C7 C10 C17 O4 -115.1(5)
C17 C10 N1 C9 164.7(4)
C7 C10 N1 C9 44.3(4)
C11 C9 N1 C10 -152.1(4)
C8 C9 N1 C10 -24.9(4)
C7 C8 N2 O1 147.3(4)
C9 C8 N2 O1 -93.9(4)
C7 C8 N2 O2 -35.0(5)
C9 C8 N2 O2 83.8(4)
O5 C17 O4 C18 2.8(10)
C10 C17 O4 C18 -177.2(7)
